data_7123288
loop_
_publ_author_name
'Geri, Jacob B.'
'Aguilera, Ellen Y.'
'Szymczak, Nathaniel K.'

_publ_section_title
;
 Difluoromethane as a precursor to difluoromethyl borates
;
_journal_name_full 'Chemical Communications'
_journal_paper_doi 10.1039/C9CC01565E
_journal_year 2019
_chemical_formula_moiety 'C25 H49 B F2 K N O7'
_chemical_formula_sum 'C25 H49 B F2 K N O7'
_chemical_formula_weight 563.56
_space_group_crystal_system monoclinic
_space_group_IT_number 14
_space_group_name_Hall '-P 2yn'
_space_group_name_H-M_alt 'P 1 21/n 1'
_symmetry_space_group_name_Hall '-P 2yn'
_symmetry_space_group_name_H-M 'P 1 21/n 1'
_atom_sites_solution_hydrogens geom
_atom_sites_solution_primary direct
_audit_creation_date 2019-01-29
_audit_creation_method
;
Olex2 1.2
(compiled 2018.04.26 svn.r3504 for OlexSys, GUI svn.r5492)
;
_audit_update_record
;
2019-02-18 deposited with the CCDC.    2019-04-01 downloaded from the CCDC.
;
_cell_angle_alpha 90
_cell_angle_beta 99.9323(11)
_cell_angle_gamma 90
_cell_formula_units_Z 4
_cell_length_a 8.68523(10)
_cell_length_b 23.9407(3)
_cell_length_c 14.40125(17)
_cell_measurement_reflns_used 28200
_cell_measurement_temperature 293(2)
_cell_measurement_theta_max 68.9820
_cell_measurement_theta_min 3.6150
_cell_volume 2949.58(6)
_computing_cell_refinement 'CrysAlisPro 1.171.38.41 (Rigaku OD, 2015)'
_computing_data_collection 'CrysAlisPro 1.171.38.41 (Rigaku OD, 2015)'
_computing_data_reduction 'CrysAlisPro 1.171.38.41 (Rigaku OD, 2015)'
_computing_molecular_graphics 'Olex2 (Dolomanov et al., 2009)'
_computing_publication_material 'Olex2 (Dolomanov et al., 2009)'
_computing_structure_refinement 'ShelXL (Sheldrick, 2015)'
_computing_structure_solution 'ShelXS (Sheldrick, 2008)'
_diffrn_ambient_temperature 293(2)
_diffrn_detector 'CCD plate'
_diffrn_measured_fraction_theta_full 0.999
_diffrn_measured_fraction_theta_max 0.990
_diffrn_measurement_details
;
List of Runs (angles in degrees, time in seconds):

  # Type    Start    End  Width  t~exp~   \w     \q     \k     \f   Frames
#--------------------------------------------------------------------------
  1  \w   -110.00  70.00   1.00    1.00    --  -20.00   0.00-180.00  180
  2  \w    -45.00   0.00   1.00    1.00    --  -20.00  72.00   0.00   45
  3  \w    -45.00   0.00   1.00    1.00    --  -20.00  72.00   0.00   45
  4  \w    -25.00  43.00   1.00    1.00    --  -20.00  36.00 120.00   68
  5  \w    -45.00   0.00   1.00    1.00    --  -20.00  72.00-180.00   45
  6  \w   -173.00-128.00   1.00    4.00    --  -92.00 -36.00 120.00   45
  7  \w   -133.00 -88.00   1.00    4.00    --  -92.00 -36.00 -60.00   45
  8  \w   -104.00 -59.00   1.00    4.00    --  -92.00  36.00  60.00   45
  9  \w   -122.00 -77.00   1.00    4.00    --  -92.00 -72.00  60.00   45
 10  \w   -174.00 -78.00   1.00    4.00    --  -92.00 -72.00-120.00   96
 11  \w    -93.00 -35.00   1.00    4.00    --  -92.00  36.00-120.00   58
 12  \w   -176.00 -77.00   1.00    4.00    --  -92.00 -72.00 -60.00   99
 13  \w   -147.00 -75.00   1.00    4.00    --  -92.00 -72.00-180.00   72
 14  \w   -176.00 -77.00   1.00    4.00    --  -92.00 -72.00 120.00   99
 15  \w   -177.00-116.00   1.00    4.00    --  -92.00 -36.00  60.00   61
 16  \w    -87.00  -9.00   1.00    4.00    --  -92.00  36.00 -60.00   78
 17  \w   -102.00 -14.00   1.00    4.00    --  -92.00  36.00   0.00   88
 18  \w   -102.00 -21.00   1.00    4.00    --  -92.00  72.00 120.00   81
 19  \w   -175.00-104.00   1.00    4.00    --  -92.00 -36.00   0.00   71
 20  \w   -104.00 -52.00   1.00    4.00    --  -92.00  72.00  60.00   52
 21  \w   -109.00 -14.00   1.00    4.00    --  -92.00  72.00-120.00   95
 22  \w   -105.00 -24.00   1.00    4.00    --  -92.00  36.00-120.00   81
 23  \w   -105.00  -2.00   1.00    4.00    --  -92.00  36.00-180.00  103
 24  \w   -106.00  -2.00   1.00    4.00    --  -92.00  72.00 -60.00  104
 25  \w   -106.00  -2.00   1.00    4.00    --  -92.00  72.00 -60.00  104
 26  \w   -107.00 -29.00   1.00    4.00    --  -92.00  72.00   0.00   78
 27  \w   -117.00 -72.00   1.00    4.00    --  -92.00  72.00 180.00   45
;
_diffrn_measurement_device 'abstract diffractometer'
_diffrn_measurement_device_type 'dtrek-CrysAlisPro-abstract goniometer imported rigaku-d*trek images'
_diffrn_measurement_method '\w scans'
_diffrn_orient_matrix_type 'CrysAlisPro convention (1999,Acta A55,543-557)'
_diffrn_orient_matrix_UB_11 0.1132083000
_diffrn_orient_matrix_UB_12 -0.0479351000
_diffrn_orient_matrix_UB_13 0.0361457000
_diffrn_orient_matrix_UB_21 0.0351887000
_diffrn_orient_matrix_UB_22 0.0278653000
_diffrn_orient_matrix_UB_23 0.0977464000
_diffrn_orient_matrix_UB_31 -0.1355721000
_diffrn_orient_matrix_UB_32 -0.0326903000
_diffrn_orient_matrix_UB_33 0.0304998000
_diffrn_radiation_monochromator graphite
_diffrn_radiation_probe x-ray
_diffrn_radiation_type CuK\a
_diffrn_radiation_wavelength 1.54184
_diffrn_reflns_av_R_equivalents 0.0508
_diffrn_reflns_av_unetI/netI 0.0211
_diffrn_reflns_Laue_measured_fraction_full 0.999
_diffrn_reflns_Laue_measured_fraction_max 0.990
_diffrn_reflns_limit_h_max 10
_diffrn_reflns_limit_h_min -10
_diffrn_reflns_limit_k_max 28
_diffrn_reflns_limit_k_min -28
_diffrn_reflns_limit_l_max 17
_diffrn_reflns_limit_l_min -17
_diffrn_reflns_number 44418
_diffrn_reflns_point_group_measured_fraction_full 0.999
_diffrn_reflns_point_group_measured_fraction_max 0.990
_diffrn_reflns_theta_full 67.684
_diffrn_reflns_theta_max 69.512
_diffrn_reflns_theta_min 3.622
_diffrn_source 'fine-focus sealed X-ray tube'
_diffrn_source_type 'Enhance (Cu) X-ray Source'
_exptl_absorpt_coefficient_mu 2.037
_exptl_absorpt_correction_T_max 1.00000
_exptl_absorpt_correction_T_min 0.64357
_exptl_absorpt_correction_type multi-scan
_exptl_absorpt_process_details
;
CrysAlisPro 1.171.38.41 (Rigaku Oxford Diffraction, 2015)
Empirical absorption correction using spherical harmonics,
 implemented in SCALE3 ABSPACK scaling algorithm.
;
_exptl_crystal_colour colourless
_exptl_crystal_colour_primary colourless
_exptl_crystal_density_diffrn 1.269
_exptl_crystal_description plate
_exptl_crystal_F_000 1216.0
_exptl_crystal_size_max 0.2
_exptl_crystal_size_mid 0.18
_exptl_crystal_size_min 0.06
_refine_diff_density_max 0.854
_refine_diff_density_min -0.332
_refine_diff_density_rms 0.070
_refine_ls_extinction_coef 0.00210(18)
_refine_ls_extinction_expression Fc^*^=kFc[1+0.001xFc^2^\l^3^/sin(2\q)]^-1/4^
_refine_ls_extinction_method 'SHELXL-2018/3 (Sheldrick 2018)'
_refine_ls_goodness_of_fit_ref 1.049
_refine_ls_hydrogen_treatment constr
_refine_ls_matrix_type full
_refine_ls_number_parameters 335
_refine_ls_number_reflns 5484
_refine_ls_number_restraints 0
_refine_ls_restrained_S_all 1.049
_refine_ls_R_factor_all 0.0415
_refine_ls_R_factor_gt 0.0409
_refine_ls_shift/su_max 0.001
_refine_ls_shift/su_mean 0.000
_refine_ls_structure_factor_coef Fsqd
_refine_ls_weighting_details 'w=1/[\s^2^(Fo^2^)+(0.0630P)^2^+1.6390P] where P=(Fo^2^+2Fc^2^)/3'
_refine_ls_weighting_scheme calc
_refine_ls_wR_factor_gt 0.1087
_refine_ls_wR_factor_ref 0.1097
_reflns_Friedel_coverage 0.000
_reflns_number_gt 5381
_reflns_number_total 5484
_reflns_threshold_expression 'I > 2\s(I)'
_cod_data_source_file c9cc01565e2.cif
_cod_data_source_block jg4152
_cod_original_cell_volume 2949.57(6)
_cod_database_code 7123288
_shelx_shelxl_version_number 2018/3
_chemical_oxdiff_formula C21H41BF2KNO6
_shelx_space_group_comment
;
The symmetry employed for this shelxl refinement is uniquely defined
by the following loop, which should always be used as a source of
symmetry information in preference to the above space-group names.
They are only intended as comments.
;
_reflns_odcompleteness_completeness 98.93
_reflns_odcompleteness_iscentric 1
_reflns_odcompleteness_theta 69.39
_olex2_refinement_description
;
1. Fixed Uiso
 At 1.2 times of:
  All C(H) groups, All C(H,H) groups
2.a Ternary CH refined with riding coordinates:
 C1(H1)
2.b Secondary CH2 refined with riding coordinates:
 C18(H18A,H18B), C13(H13A,H13B), C16(H16A,H16B), C5(H5A,H5B), C19(H19A,H19B),
 C12(H12A,H12B), C20(H20A,H20B), C11(H11A,H11B), C7(H7A,H7B), C2(H2A,H2B),
 C21(H21A,H21B), C10(H10A,H10B), C9(H9A,H9B), C17(H17A,H17B), C4(H4A,H4B),
 C15(H15A,H15B), C22(H22A,H22B), C3(H3A,H3B), C25(H25A,H25B), C14(H14A,H14B),
 C6(H6A,H6B), C8(H8A,H8B), C24(H24A,H24B), C23(H23A,H23B)
;
_olex2_submission_special_instructions 'No special instructions were received'
_oxdiff_exptl_absorpt_empirical_details
;
Empirical correction (ABSPACK) includes:
- Absorption correction using spherical harmonics
- Frame scaling
- Detector area scaling
;
_oxdiff_exptl_absorpt_empirical_full_max 2.456
_oxdiff_exptl_absorpt_empirical_full_min 0.503

loop_
_space_group_symop_operation_xyz
'x, y, z'
'-x+1/2, y+1/2, -z+1/2'
'-x, -y, -z'
'x-1/2, -y-1/2, z-1/2'

loop_
_atom_site_label
_atom_site_type_symbol
_atom_site_fract_x
_atom_site_fract_y
_atom_site_fract_z
_atom_site_U_iso_or_equiv
_atom_site_adp_type
_atom_site_occupancy
_atom_site_site_symmetry_order
_atom_site_calc_flag
_atom_site_refinement_flags_posn
K1 K 0.47726(4) 0.18298(2) 0.62084(2) 0.01998(12) Uani 1 1 d .
F1 F 0.32134(12) 0.26842(4) 0.71695(7) 0.0283(2) Uani 1 1 d .
F2 F 0.24819(11) 0.26625(4) 0.56324(6) 0.0249(2) Uani 1 1 d .
O1 O 0.50736(13) 0.19150(5) 0.42644(8) 0.0233(2) Uani 1 1 d .
O2 O 0.77916(13) 0.19989(5) 0.56525(7) 0.0219(2) Uani 1 1 d .
O6 O 0.25898(12) 0.13055(5) 0.47970(7) 0.0212(2) Uani 1 1 d .
O5 O 0.20986(12) 0.12949(4) 0.67064(7) 0.0215(2) Uani 1 1 d .
O4 O 0.48056(12) 0.14794(5) 0.80679(7) 0.0211(2) Uani 1 1 d .
O3 O 0.74159(12) 0.20550(5) 0.75719(7) 0.0219(2) Uani 1 1 d .
C18 C 0.88541(18) 0.22838(7) 0.63622(11) 0.0228(3) Uani 1 1 d .
H18A H 0.852051 0.266775 0.641156 0.027 Uiso 1 1 calc R
H18B H 0.989130 0.228595 0.619811 0.027 Uiso 1 1 calc R
N1 N 0.30577(15) 0.39109(5) 0.54324(9) 0.0214(3) Uani 1 1 d .
C13 C 0.11024(18) 0.12281(7) 0.50627(11) 0.0254(3) Uani 1 1 d .
H13A H 0.043629 0.100813 0.458926 0.030 Uiso 1 1 calc R
H13B H 0.060574 0.158712 0.511307 0.030 Uiso 1 1 calc R
C16 C 0.66069(19) 0.19272(7) 0.40407(11) 0.0246(3) Uani 1 1 d .
H16A H 0.657755 0.208605 0.341826 0.029 Uiso 1 1 calc R
H16B H 0.701887 0.155063 0.404004 0.029 Uiso 1 1 calc R
C5 C 0.15969(19) 0.41980(7) 0.55068(11) 0.0254(3) Uani 1 1 d .
H5A H 0.079392 0.391942 0.553164 0.030 Uiso 1 1 calc R
H5B H 0.127864 0.441750 0.494013 0.030 Uiso 1 1 calc R
C19 C 0.88880(18) 0.19901(7) 0.72823(11) 0.0226(3) Uani 1 1 d .
H19A H 0.910792 0.159652 0.721299 0.027 Uiso 1 1 calc R
H19B H 0.970620 0.214652 0.775448 0.027 Uiso 1 1 calc R
C12 C 0.13231(19) 0.09317(7) 0.59965(11) 0.0264(3) Uani 1 1 d .
H12A H 0.031554 0.082382 0.614318 0.032 Uiso 1 1 calc R
H12B H 0.193978 0.059626 0.596862 0.032 Uiso 1 1 calc R
C20 C 0.74138(19) 0.18117(7) 0.84806(11) 0.0226(3) Uani 1 1 d .
H20A H 0.813220 0.201172 0.895653 0.027 Uiso 1 1 calc R
H20B H 0.774559 0.142477 0.848178 0.027 Uiso 1 1 calc R
C1 C 0.26040(19) 0.30336(7) 0.64039(11) 0.0224(3) Uani 1 1 d .
H1 H 0.156006 0.316322 0.647449 0.027 Uiso 1 1 calc R
C11 C 0.23675(19) 0.10318(7) 0.76067(11) 0.0232(3) Uani 1 1 d .
H11A H 0.294203 0.068665 0.757770 0.028 Uiso 1 1 calc R
H11B H 0.137885 0.094414 0.779966 0.028 Uiso 1 1 calc R
C7 C 0.5687(2) 0.40304(7) 0.49969(12) 0.0276(4) Uani 1 1 d .
H7A H 0.635857 0.430903 0.478427 0.033 Uiso 1 1 calc R
H7B H 0.548194 0.374306 0.451659 0.033 Uiso 1 1 calc R
C2 C 0.37181(19) 0.39486(7) 0.72932(11) 0.0242(3) Uani 1 1 d .
H2A H 0.390971 0.370591 0.784030 0.029 Uiso 1 1 calc R
H2B H 0.456041 0.421938 0.735449 0.029 Uiso 1 1 calc R
C21 C 0.57859(19) 0.18463(7) 0.86930(11) 0.0219(3) Uani 1 1 d .
H21A H 0.578187 0.173818 0.934171 0.026 Uiso 1 1 calc R
H21B H 0.540137 0.222650 0.860709 0.026 Uiso 1 1 calc R
O7 O 0.5741(2) 0.07143(7) 0.62320(11) 0.0570(4) Uani 1 1 d .
C10 C 0.32926(18) 0.14248(7) 0.83028(11) 0.0228(3) Uani 1 1 d .
H10A H 0.278249 0.178635 0.827542 0.027 Uiso 1 1 calc R
H10B H 0.336729 0.127864 0.893718 0.027 Uiso 1 1 calc R
C9 C 0.54722(18) 0.33283(7) 0.62476(11) 0.0231(3) Uani 1 1 d .
H9A H 0.597162 0.318772 0.685723 0.028 Uiso 1 1 calc R
H9B H 0.535561 0.301843 0.580716 0.028 Uiso 1 1 calc R
C17 C 0.76345(19) 0.22749(7) 0.47630(11) 0.0239(3) Uani 1 1 d .
H17A H 0.865367 0.232198 0.458442 0.029 Uiso 1 1 calc R
H17B H 0.717460 0.264139 0.480345 0.029 Uiso 1 1 calc R
C4 C 0.1678(2) 0.45845(7) 0.63657(12) 0.0287(4) Uani 1 1 d .
H4A H 0.242680 0.488070 0.632824 0.034 Uiso 1 1 calc R
H4B H 0.066341 0.475460 0.636250 0.034 Uiso 1 1 calc R
C15 C 0.4040(2) 0.15814(7) 0.36166(11) 0.0263(4) Uani 1 1 d .
H15A H 0.444220 0.120358 0.361332 0.032 Uiso 1 1 calc R
H15B H 0.395815 0.173343 0.298572 0.032 Uiso 1 1 calc R
C22 C 0.6070(3) 0.03452(9) 0.70108(15) 0.0404(5) Uani 1 1 d .
H22A H 0.529390 0.005024 0.696134 0.048 Uiso 1 1 calc R
H22B H 0.607694 0.054447 0.759796 0.048 Uiso 1 1 calc R
C3 C 0.2163(2) 0.42587(7) 0.72813(12) 0.0272(4) Uani 1 1 d .
H3A H 0.135311 0.399089 0.735178 0.033 Uiso 1 1 calc R
H3B H 0.227037 0.451466 0.781074 0.033 Uiso 1 1 calc R
C25 C 0.6646(3) 0.05642(9) 0.55432(14) 0.0393(4) Uani 1 1 d .
H25A H 0.733842 0.086772 0.544242 0.047 Uiso 1 1 calc R
H25B H 0.597361 0.047955 0.494942 0.047 Uiso 1 1 calc R
C14 C 0.24621(19) 0.15748(7) 0.39026(11) 0.0254(3) Uani 1 1 d .
H14A H 0.208585 0.195387 0.394432 0.030 Uiso 1 1 calc R
H14B H 0.172467 0.137513 0.343649 0.030 Uiso 1 1 calc R
C6 C 0.4152(2) 0.43017(7) 0.51234(12) 0.0268(4) Uani 1 1 d .
H6A H 0.436883 0.460002 0.558317 0.032 Uiso 1 1 calc R
H6B H 0.366687 0.446711 0.452967 0.032 Uiso 1 1 calc R
B1 B 0.3738(2) 0.35707(8) 0.63346(12) 0.0208(4) Uani 1 1 d .
C8 C 0.65203(19) 0.37717(7) 0.59152(12) 0.0276(4) Uani 1 1 d .
H8A H 0.676073 0.405933 0.639256 0.033 Uiso 1 1 calc R
H8B H 0.749459 0.360286 0.581679 0.033 Uiso 1 1 calc R
C24 C 0.7581(3) 0.00547(8) 0.59152(16) 0.0432(5) Uani 1 1 d .
H24A H 0.861779 0.006210 0.575136 0.052 Uiso 1 1 calc R
H24B H 0.705517 -0.028684 0.567628 0.052 Uiso 1 1 calc R
C23 C 0.7651(3) 0.01094(10) 0.69683(17) 0.0488(5) Uani 1 1 d .
H23A H 0.780056 -0.025042 0.728058 0.059 Uiso 1 1 calc R
H23B H 0.847670 0.036174 0.724642 0.059 Uiso 1 1 calc R

loop_
_atom_site_aniso_label
_atom_site_aniso_U_11
_atom_site_aniso_U_22
_atom_site_aniso_U_33
_atom_site_aniso_U_23
_atom_site_aniso_U_13
_atom_site_aniso_U_12
K1 0.01835(18) 0.0251(2) 0.01683(18) 0.00156(11) 0.00394(13) 0.00018(11)
F1 0.0382(5) 0.0265(5) 0.0217(5) 0.0049(4) 0.0094(4) 0.0032(4)
F2 0.0276(5) 0.0238(5) 0.0226(5) -0.0019(4) 0.0027(4) -0.0019(4)
O1 0.0208(6) 0.0310(6) 0.0189(5) -0.0009(4) 0.0058(4) -0.0008(4)
O2 0.0217(5) 0.0264(6) 0.0181(5) 0.0015(4) 0.0049(4) -0.0041(4)
O6 0.0196(5) 0.0262(6) 0.0178(5) 0.0008(4) 0.0030(4) 0.0002(4)
O5 0.0235(5) 0.0240(5) 0.0170(5) -0.0005(4) 0.0034(4) -0.0040(4)
O4 0.0183(5) 0.0274(6) 0.0183(5) -0.0016(4) 0.0048(4) -0.0016(4)
O3 0.0172(5) 0.0307(6) 0.0182(5) 0.0035(4) 0.0045(4) 0.0023(4)
C18 0.0187(7) 0.0258(8) 0.0249(8) -0.0036(6) 0.0068(6) -0.0033(6)
N1 0.0230(7) 0.0219(6) 0.0202(6) 0.0000(5) 0.0063(5) 0.0013(5)
C13 0.0192(7) 0.0351(9) 0.0217(8) -0.0053(7) 0.0030(6) -0.0022(6)
C16 0.0250(8) 0.0318(8) 0.0186(8) 0.0029(6) 0.0086(6) 0.0024(6)
C5 0.0261(8) 0.0280(8) 0.0221(8) 0.0028(6) 0.0038(6) 0.0053(6)
C19 0.0149(7) 0.0297(8) 0.0232(8) -0.0026(6) 0.0037(6) -0.0002(6)
C12 0.0249(8) 0.0309(8) 0.0239(8) -0.0052(7) 0.0057(6) -0.0089(7)
C20 0.0221(8) 0.0293(8) 0.0161(7) 0.0024(6) 0.0019(6) -0.0002(6)
C1 0.0232(8) 0.0252(8) 0.0192(7) 0.0002(6) 0.0050(6) 0.0030(6)
C11 0.0224(8) 0.0272(8) 0.0211(8) 0.0038(6) 0.0068(6) -0.0013(6)
C7 0.0301(9) 0.0261(8) 0.0296(9) -0.0020(7) 0.0137(7) -0.0051(7)
C2 0.0240(8) 0.0283(8) 0.0203(8) -0.0029(6) 0.0037(6) -0.0004(6)
C21 0.0222(8) 0.0276(8) 0.0155(7) -0.0011(6) 0.0025(6) -0.0021(6)
O7 0.0735(11) 0.0521(9) 0.0496(9) 0.0149(7) 0.0227(8) 0.0341(8)
C10 0.0204(7) 0.0311(8) 0.0180(7) 0.0016(6) 0.0067(6) -0.0008(6)
C9 0.0222(8) 0.0272(8) 0.0203(7) -0.0019(6) 0.0044(6) 0.0016(6)
C17 0.0228(8) 0.0289(8) 0.0222(8) 0.0055(6) 0.0101(6) -0.0001(6)
C4 0.0315(9) 0.0250(8) 0.0314(9) -0.0019(7) 0.0106(7) 0.0062(7)
C15 0.0307(9) 0.0321(9) 0.0160(7) 0.0009(6) 0.0033(6) -0.0020(7)
C22 0.0456(11) 0.0347(10) 0.0441(11) 0.0038(8) 0.0167(9) 0.0041(8)
C3 0.0286(8) 0.0316(9) 0.0228(8) -0.0053(7) 0.0083(6) 0.0008(7)
C25 0.0484(12) 0.0370(10) 0.0326(10) -0.0009(8) 0.0071(8) -0.0054(9)
C14 0.0252(8) 0.0309(9) 0.0183(7) 0.0039(6) -0.0008(6) 0.0004(7)
C6 0.0338(9) 0.0229(8) 0.0257(8) 0.0015(6) 0.0110(7) 0.0001(7)
B1 0.0197(8) 0.0254(9) 0.0175(8) -0.0002(7) 0.0040(6) 0.0001(7)
C8 0.0227(8) 0.0310(9) 0.0305(9) -0.0062(7) 0.0084(7) -0.0030(7)
C24 0.0485(12) 0.0293(10) 0.0576(13) -0.0087(9) 0.0253(10) -0.0033(8)
C23 0.0468(12) 0.0446(12) 0.0549(13) 0.0118(10) 0.0088(10) 0.0113(10)

loop_
_atom_type_symbol
_atom_type_description
_atom_type_scat_dispersion_real
_atom_type_scat_dispersion_imag
_atom_type_scat_source
C C 0.0181 0.0091 'International Tables Vol C Tables 4.2.6.8 and 6.1.1.4'
H H 0.0000 0.0000 'International Tables Vol C Tables 4.2.6.8 and 6.1.1.4'
B B 0.0090 0.0039 'International Tables Vol C Tables 4.2.6.8 and 6.1.1.4'
N N 0.0311 0.0180 'International Tables Vol C Tables 4.2.6.8 and 6.1.1.4'
O O 0.0492 0.0322 'International Tables Vol C Tables 4.2.6.8 and 6.1.1.4'
F F 0.0727 0.0534 'International Tables Vol C Tables 4.2.6.8 and 6.1.1.4'
K K 0.3868 1.0657 'International Tables Vol C Tables 4.2.6.8 and 6.1.1.4'

loop_
_geom_angle_atom_site_label_1
_geom_angle_atom_site_label_2
_geom_angle_atom_site_label_3
_geom_angle
F2 K1 F1 44.73(3)
F2 K1 O1 80.90(3)
F2 K1 O2 116.30(3)
F2 K1 O5 80.13(3)
O1 K1 F1 122.67(3)
O1 K1 O2 58.71(3)
O2 K1 F1 123.15(3)
O6 K1 F1 110.05(3)
O6 K1 F2 75.64(3)
O6 K1 O1 59.41(3)
O6 K1 O2 112.97(3)
O6 K1 O5 60.42(3)
O5 K1 F1 74.43(3)
O5 K1 O1 119.59(3)
O5 K1 O2 161.33(3)
O4 K1 F1 71.75(3)
O4 K1 F2 112.39(3)
O4 K1 O1 165.51(3)
O4 K1 O2 116.43(3)
O4 K1 O6 116.74(3)
O4 K1 O5 59.96(3)
O4 K1 O3 61.06(3)
O3 K1 F1 85.65(3)
O3 K1 F2 121.18(3)
O3 K1 O1 117.98(3)
O3 K1 O2 59.75(3)
O3 K1 O6 163.07(3)
O3 K1 O5 120.96(3)
O7 K1 F1 145.41(4)
O7 K1 F2 150.25(5)
O7 K1 O1 90.11(4)
O7 K1 O2 81.51(4)
O7 K1 O6 75.38(5)
O7 K1 O5 79.89(5)
O7 K1 O4 75.47(4)
O7 K1 O3 88.11(5)
C1 F1 K1 100.74(8)
C1 F2 K1 104.97(8)
C16 O1 K1 118.01(9)
C15 O1 K1 116.56(9)
C15 O1 C16 111.86(12)
C18 O2 K1 111.90(8)
C17 O2 K1 111.20(8)
C17 O2 C18 111.81(12)
C13 O6 K1 113.13(8)
C13 O6 C14 111.66(12)
C14 O6 K1 112.76(9)
C12 O5 K1 113.56(9)
C12 O5 C11 111.57(12)
C11 O5 K1 114.52(8)
C21 O4 K1 108.95(8)
C10 O4 K1 113.48(8)
C10 O4 C21 112.47(11)
C19 O3 K1 116.30(9)
C19 O3 C20 111.52(12)
C20 O3 K1 115.57(9)
O2 C18 C19 108.74(12)
C5 N1 B1 113.13(12)
C6 N1 C5 109.88(13)
C6 N1 B1 114.60(13)
O6 C13 C12 108.71(13)
O1 C16 C17 108.80(13)
N1 C5 C4 114.96(13)
O3 C19 C18 109.12(13)
O5 C12 C13 109.06(13)
O3 C20 C21 108.28(12)
F1 C1 K1 55.77(7)
F1 C1 F2 102.04(11)
F1 C1 B1 111.43(12)
F2 C1 K1 51.95(6)
F2 C1 B1 114.29(12)
B1 C1 K1 107.85(9)
O5 C11 C10 108.39(13)
C6 C7 C8 111.36(14)
C3 C2 B1 112.98(13)
O4 C21 K1 48.56(7)
O4 C21 C20 108.52(12)
C20 C21 K1 82.63(9)
C22 O7 K1 128.58(12)
C25 O7 K1 115.86(12)
C25 O7 C22 109.64(15)
O4 C10 C11 108.02(12)
C8 C9 B1 112.52(14)
O2 C17 C16 108.60(13)
C3 C4 C5 110.79(13)
O1 C15 C14 109.24(13)
O7 C22 C23 105.30(17)
C4 C3 C2 111.52(13)
O7 C25 C24 106.62(16)
O6 C14 C15 108.70(13)
N1 C6 C7 113.16(14)
N1 B1 C1 108.42(12)
N1 B1 C2 110.65(13)
N1 B1 C9 110.00(12)
C1 B1 C2 106.65(13)
C1 B1 C9 107.33(13)
C9 B1 C2 113.56(13)
C7 C8 C9 109.53(13)
C25 C24 C23 102.23(16)
C22 C23 C24 101.25(18)

loop_
_geom_bond_atom_site_label_1
_geom_bond_atom_site_label_2
_geom_bond_distance
K1 F1 2.9292(10)
K1 F2 2.8375(10)
K1 O1 2.8636(11)
K1 O2 2.8990(11)
K1 O6 2.8234(11)
K1 O5 2.8500(11)
K1 O4 2.8016(11)
K1 O3 2.8040(11)
K1 O7 2.7982(16)
F1 C1 1.4122(18)
F2 C1 1.4123(18)
O1 C16 1.4234(19)
O1 C15 1.423(2)
O2 C18 1.4269(19)
O2 C17 1.4268(18)
O6 C13 1.4213(19)
O6 C14 1.4275(19)
O5 C12 1.4203(19)
O5 C11 1.4239(18)
O4 C21 1.4292(19)
O4 C10 1.4183(18)
O3 C19 1.4201(18)
O3 C20 1.4326(19)
C18 C19 1.496(2)
N1 C5 1.463(2)
N1 C6 1.457(2)
N1 B1 1.561(2)
C13 C12 1.503(2)
C16 C17 1.500(2)
C5 C4 1.537(2)
C20 C21 1.500(2)
C1 B1 1.633(2)
C11 C10 1.503(2)
C7 C6 1.522(2)
C7 C8 1.525(2)
C2 C3 1.539(2)
C2 B1 1.653(2)
O7 C22 1.418(3)
O7 C25 1.414(3)
C9 B1 1.639(2)
C9 C8 1.528(2)
C4 C3 1.527(2)
C15 C14 1.497(2)
C22 C23 1.496(3)
C25 C24 1.511(3)
C24 C23 1.513(3)
